data_1537344
loop_
_publ_author_name
'Grandjean, D.'
'Weiss, R.'

_publ_section_title
;
 Etude structurale des complexes oxofluores et oxoperoxofluores du
 molybdene V et VI, II. - Structure cristalline de
 l'oxoperoxotetrafluoromolybdate de potassium a une molecule d'eau
;
_journal_name_full 'Bulletin de la Societe Chimique de France (Vol=Year)'
_journal_page_first 3044
_journal_page_last 3049
_journal_volume 1967
_journal_year 1967
_chemical_formula_sum 'F4 H2 K2 Mo O4'
_chemical_name_systematic 'K2 (Mo O (O2) F4) H2 O'
_space_group_IT_number 14
_symmetry_space_group_name_Hall '-P 2ybc'
_symmetry_space_group_name_H-M 'P 1 21/c 1'
_cell_angle_alpha 90
_cell_angle_beta 98.33
_cell_angle_gamma 90
_cell_formula_units_Z 4
_cell_length_a 6.308
_cell_length_b 6.274
_cell_length_c 18.166
_cell_volume 711.360
_citation_journal_id_ASTM BSCFAS
_cod_data_source_file Grandjean_BSCFAS_1967_365.cif
_cod_data_source_block H2F4K2Mo1O4
_cod_original_cell_volume 711.36
_cod_original_formula_sum 'H2 F4 K2 Mo1 O4'
_cod_database_code 1537344

loop_
_symmetry_equiv_pos_as_xyz
x,y,z
-x,y+1/2,-z+1/2
-x,-y,-z
x,-y-1/2,z-1/2

loop_
_atom_site_label
_atom_site_type_symbol
_atom_site_fract_x
_atom_site_fract_y
_atom_site_fract_z
_atom_site_occupancy
_atom_site_U_iso_or_equiv
F2 F-1 0.45 0.36 0.164 1 0.0
K2 K+1 0.7523 0.1463 0.2525 1 0.0
O1 O-2 0.259 0.173 0.044 1 0.0
K1 K+1 0.3188 0.1495 0.3973 1 0.0
F1 F-1 0.205 0.163 0.241 1 0.0
Mo1 Mo+6 0.21 0.1592 0.1302 1 0.0
O4 O-2 0.699 0.173 0.485 1 0.0
F3 F-1 0.446 -0.051 0.159 1 0.0
F4 F-1 0.06 0.446 0.128 1 0.0
O3 O-1 -0.093 0.085 0.119 1 0.0
O2 O-1 0.043 -0.1 0.129 1 0.0
